data_2208315
loop_
_publ_author_name
'Grossie, David A.'
'Malwitz, David J.'
'Ketcha, Daniel M.'

_publ_section_title
;
 <i>N</i>,<i>N</i>-Dimethyl-1-phenylsulfonyl-1<i>H</i>-pyrrole-3-sulfonamide
;
_journal_coeditor_code FL2003
_journal_issue 3
_journal_name_full 'Acta Crystallographica Section E'
_journal_page_first o980
_journal_page_last o982
_journal_paper_doi 10.1107/S1600536806004132
_journal_volume 62
_journal_year 2006
_chemical_formula_iupac 'C12 H14 N2 O4 S2'
_chemical_formula_moiety 'C12 H14 N2 O4 S2'
_chemical_formula_sum 'C12 H14 N2 O4 S2'
_chemical_formula_weight 314.37
_chemical_name_systematic
;
N,N-Dimethyl-1-phenylsulfonyl-1H-pyrrole-3-sulfonamide
;
_space_group_IT_number 14
_symmetry_cell_setting monoclinic
_symmetry_space_group_name_Hall '-P 2yn'
_symmetry_space_group_name_H-M 'P 1 21/n 1'
_atom_sites_solution_hydrogens difmap
_atom_sites_solution_primary direct
_atom_sites_solution_secondary difmap
_audit_creation_method SHELXL97
_cell_angle_alpha 90.00
_cell_angle_beta 100.680(2)
_cell_angle_gamma 90.00
_cell_formula_units_Z 4
_cell_length_a 8.1322(7)
_cell_length_b 11.1027(9)
_cell_length_c 16.0757(14)
_cell_measurement_reflns_used 5103
_cell_measurement_temperature 173(2)
_cell_measurement_theta_max 28.28
_cell_measurement_theta_min 2.24
_cell_volume 1426.3(2)
_computing_cell_refinement 'SAINT-Plus (Bruker, 2003)'
_computing_data_collection 'SMART (Bruker, 2002)'
_computing_data_reduction SAINT-Plus
_computing_molecular_graphics 'ORTEX (McArdle, 1995)'
_computing_publication_material 'OSCAIL (McArdle, 1995) and PLATON (Spek, 2003)'
_computing_structure_refinement 'SHELXL97 (Sheldrick, 1997)'
_computing_structure_solution 'SHELXS97 (Sheldrick, 1990)'
_diffrn_ambient_temperature 173(2)
_diffrn_measured_fraction_theta_full 1.000
_diffrn_measured_fraction_theta_max 1.000
_diffrn_measurement_device_type 'Bruker SMART APEX CCD area-detector'
_diffrn_measurement_method \w
_diffrn_radiation_monochromator graphite
_diffrn_radiation_source 'fine-focus sealed tube'
_diffrn_radiation_type MoK\a
_diffrn_radiation_wavelength 0.71073
_diffrn_reflns_av_R_equivalents 0.0285
_diffrn_reflns_av_sigmaI/netI 0.0241
_diffrn_reflns_limit_h_max 10
_diffrn_reflns_limit_h_min -10
_diffrn_reflns_limit_k_max 14
_diffrn_reflns_limit_k_min -14
_diffrn_reflns_limit_l_max 21
_diffrn_reflns_limit_l_min -21
_diffrn_reflns_number 15246
_diffrn_reflns_theta_full 28.25
_diffrn_reflns_theta_max 28.25
_diffrn_reflns_theta_min 2.24
_diffrn_standards_number 0
_exptl_absorpt_coefficient_mu 0.387
_exptl_absorpt_correction_T_max 0.92
_exptl_absorpt_correction_T_min 0.7544
_exptl_absorpt_correction_type multi-scan
_exptl_absorpt_process_details '(SADABS in SAINT-Plus; Bruker, 2003)'
_exptl_crystal_colour colourless
_exptl_crystal_density_diffrn 1.464
_exptl_crystal_density_method 'not measured'
_exptl_crystal_description block
_exptl_crystal_F_000 656
_exptl_crystal_size_max 0.26
_exptl_crystal_size_mid 0.22
_exptl_crystal_size_min 0.22
_refine_diff_density_max 0.515
_refine_diff_density_min -0.301
_refine_ls_extinction_method none
_refine_ls_goodness_of_fit_ref 1.198
_refine_ls_hydrogen_treatment refall
_refine_ls_matrix_type full
_refine_ls_number_parameters 237
_refine_ls_number_reflns 3534
_refine_ls_number_restraints 0
_refine_ls_restrained_S_all 1.198
_refine_ls_R_factor_all 0.0497
_refine_ls_R_factor_gt 0.0469
_refine_ls_shift/su_max 0.000
_refine_ls_shift/su_mean 0.000
_refine_ls_structure_factor_coef Fsqd
_refine_ls_weighting_details 'calc w = 1/[\s^2^(Fo^2^)+(0.0424P)^2^+1.2568P] where P=(Fo^2^+2Fc^2^)/3'
_refine_ls_weighting_scheme calc
_refine_ls_wR_factor_gt 0.1069
_refine_ls_wR_factor_ref 0.1086
_reflns_number_gt 3357
_reflns_number_total 3534
_reflns_threshold_expression I>2\s(I)
_cod_data_source_file fl2003.cif
_cod_data_source_block I
_cod_original_sg_symbol_H-M 'P 21/n'
_cod_database_code 2208315

loop_
_symmetry_equiv_pos_as_xyz
'x, y, z'
'x+1/2, -y+1/2, z+1/2'
'-x, -y, -z'
'-x+1/2, y-1/2, -z+1/2'

loop_
_atom_site_type_symbol
_atom_site_label
_atom_site_fract_x
_atom_site_fract_y
_atom_site_fract_z
_atom_site_U_iso_or_equiv
_atom_site_adp_type
_atom_site_calc_flag
_atom_site_occupancy
S S1 0.76003(6) 0.14377(4) 0.06525(3) 0.01749(13) Uani d 1
S S2 1.12146(6) 0.53927(4) 0.18637(3) 0.01793(13) Uani d 1
O O1 0.74294(18) 0.04472(13) 0.11930(9) 0.0236(3) Uani d 1
O O3 1.12617(18) 0.57871(13) 0.10194(9) 0.0242(3) Uani d 1
O O4 1.07297(19) 0.62177(13) 0.24590(10) 0.0267(3) Uani d 1
N N1 0.8467(2) 0.25417(15) 0.13011(10) 0.0180(3) Uani d 1
O O2 0.86055(17) 0.13591(14) 0.00161(9) 0.0242(3) Uani d 1
N N2 1.3090(2) 0.49114(15) 0.22630(10) 0.0203(3) Uani d 1
C C8 0.5610(2) 0.19798(18) 0.02032(12) 0.0181(4) Uani d 1
C C3 0.9852(2) 0.41716(17) 0.17857(12) 0.0174(4) Uani d 1
C C9 0.4222(2) 0.14403(19) 0.04319(13) 0.0215(4) Uani d 1
C C5 0.8208(2) 0.27053(19) 0.21248(12) 0.0213(4) Uani d 1
C C2 0.9465(2) 0.34516(17) 0.10874(12) 0.0180(4) Uani d 1
C C4 0.9060(3) 0.37005(19) 0.24382(13) 0.0215(4) Uani d 1
C C12 0.3880(3) 0.3310(2) -0.07406(14) 0.0309(5) Uani d 1
C C11 0.2481(3) 0.2764(2) -0.05285(14) 0.0285(5) Uani d 1
C C10 0.2645(3) 0.1832(2) 0.00492(15) 0.0260(4) Uani d 1
C C6 1.3342(3) 0.4506(2) 0.31501(14) 0.0301(5) Uani d 1
C C13 0.5469(3) 0.2912(2) -0.03821(13) 0.0254(4) Uani d 1
C C7 1.3836(3) 0.4085(2) 0.17229(15) 0.0275(5) Uani d 1
H H4 0.909(3) 0.401(2) 0.2954(15) 0.023(6) Uiso d 1
H H7B 1.360(3) 0.435(2) 0.1139(16) 0.023(6) Uiso d 1
H H2 0.974(3) 0.351(2) 0.0543(16) 0.022(6) Uiso d 1
H H9 0.439(3) 0.086(2) 0.0823(16) 0.026(6) Uiso d 1
H H5 0.749(3) 0.216(2) 0.2350(15) 0.025(6) Uiso d 1
H H10 0.169(3) 0.148(2) 0.0193(17) 0.032(7) Uiso d 1
H H13 0.637(4) 0.324(2) -0.0526(17) 0.034(7) Uiso d 1
H H6B 1.292(3) 0.511(3) 0.3475(17) 0.032(7) Uiso d 1
H H6A 1.278(4) 0.373(3) 0.3226(18) 0.042(8) Uiso d 1
H H7C 1.502(4) 0.407(3) 0.1948(18) 0.044(8) Uiso d 1
H H7A 1.337(3) 0.326(3) 0.1725(17) 0.033(7) Uiso d 1
H H11 0.142(4) 0.302(3) -0.0781(17) 0.036(7) Uiso d 1
H H12 0.374(4) 0.398(3) -0.1135(19) 0.043(8) Uiso d 1
H H6C 1.450(4) 0.442(3) 0.3323(17) 0.036(7) Uiso d 1

loop_
_atom_site_aniso_label
_atom_site_aniso_U_11
_atom_site_aniso_U_22
_atom_site_aniso_U_33
_atom_site_aniso_U_12
_atom_site_aniso_U_13
_atom_site_aniso_U_23
S1 0.0147(2) 0.0182(2) 0.0196(2) -0.00135(16) 0.00309(16) -0.00319(17)
S2 0.0193(2) 0.0140(2) 0.0201(2) -0.00067(16) 0.00272(17) 0.00041(17)
O1 0.0218(7) 0.0199(7) 0.0285(8) -0.0007(6) 0.0029(6) 0.0015(6)
O3 0.0243(7) 0.0230(7) 0.0251(7) -0.0003(6) 0.0038(6) 0.0069(6)
O4 0.0294(8) 0.0188(7) 0.0328(8) 0.0000(6) 0.0082(6) -0.0069(6)
N1 0.0185(7) 0.0196(8) 0.0156(7) -0.0030(6) 0.0025(6) -0.0020(6)
O2 0.0193(7) 0.0298(8) 0.0244(7) -0.0025(6) 0.0067(6) -0.0094(6)
N2 0.0185(8) 0.0199(8) 0.0211(8) -0.0008(6) -0.0002(6) -0.0012(6)
C8 0.0148(8) 0.0206(9) 0.0185(9) -0.0010(7) 0.0023(7) -0.0038(7)
C3 0.0169(8) 0.0173(8) 0.0178(9) -0.0006(7) 0.0027(7) 0.0008(7)
C9 0.0195(9) 0.0208(9) 0.0243(10) -0.0002(7) 0.0048(7) -0.0012(8)
C5 0.0220(9) 0.0249(10) 0.0179(9) -0.0026(8) 0.0062(7) -0.0004(8)
C2 0.0171(8) 0.0200(9) 0.0171(9) -0.0011(7) 0.0031(7) 0.0015(7)
C4 0.0255(10) 0.0237(10) 0.0163(9) -0.0026(8) 0.0062(7) -0.0032(7)
C12 0.0334(12) 0.0323(12) 0.0247(11) 0.0020(9) -0.0006(9) 0.0064(9)
C11 0.0211(10) 0.0349(12) 0.0268(11) 0.0066(9) -0.0026(8) -0.0053(9)
C10 0.0163(9) 0.0296(11) 0.0322(11) -0.0009(8) 0.0049(8) -0.0043(9)
C6 0.0274(11) 0.0394(13) 0.0204(10) -0.0004(10) -0.0039(8) 0.0017(9)
C13 0.0238(10) 0.0296(11) 0.0227(10) -0.0041(8) 0.0038(8) 0.0036(8)
C7 0.0262(11) 0.0261(11) 0.0305(11) 0.0073(9) 0.0061(9) 0.0009(9)

loop_
_atom_type_symbol
_atom_type_description
_atom_type_scat_dispersion_real
_atom_type_scat_dispersion_imag
_atom_type_scat_source
C C 0.0033 0.0016 'International Tables Vol C Tables 4.2.6.8 and 6.1.1.4'
H H 0.0000 0.0000 'International Tables Vol C Tables 4.2.6.8 and 6.1.1.4'
N N 0.0061 0.0033 'International Tables Vol C Tables 4.2.6.8 and 6.1.1.4'
O O 0.0106 0.0060 'International Tables Vol C Tables 4.2.6.8 and 6.1.1.4'
S S 0.1246 0.1234 'International Tables Vol C Tables 4.2.6.8 and 6.1.1.4'

loop_
_geom_angle_atom_site_label_1
_geom_angle_atom_site_label_2
_geom_angle_atom_site_label_3
_geom_angle
_geom_angle_publ_flag
O1 S1 O2 121.63(9) y
O1 S1 N1 105.21(8) y
O2 S1 N1 105.07(8) y
O1 S1 C8 109.24(9) y
O2 S1 C8 109.51(9) y
N1 S1 C8 104.77(9) y
O4 S2 O3 119.76(9) y
O4 S2 N2 107.45(9) y
O3 S2 N2 106.59(9) y
O4 S2 C3 107.21(9) y
O3 S2 C3 107.34(9) y
N2 S2 C3 108.03(9) y
C2 N1 C5 109.96(16) y
C2 N1 S1 125.42(13) y
C5 N1 S1 124.53(14) y
C7 N2 C6 112.49(18) y
C7 N2 S2 115.50(14) y
C6 N2 S2 115.69(14) y
C9 C8 C13 122.18(18) y
C9 C8 S1 118.52(15) y
C13 C8 S1 119.28(15) y
C2 C3 C4 108.83(17) y
C2 C3 S2 124.14(15) y
C4 C3 S2 126.88(15) y
C8 C9 C10 118.6(2) n
C8 C9 H9 118.5(16) n
C10 C9 H9 122.9(16) n
C4 C5 N1 107.72(17) y
C4 C5 H5 133.1(15) n
N1 C5 H5 119.2(15) n
C3 C2 N1 106.29(16) y
C3 C2 H2 131.6(15) n
N1 C2 H2 122.1(15) n
C5 C4 C3 107.18(17) y
C5 C4 H4 126.1(16) n
C3 C4 H4 126.7(16) n
C13 C12 C11 120.2(2) n
C13 C12 H12 120.5(17) n
C11 C12 H12 119.4(17) n
C10 C11 C12 120.8(2) n
C10 C11 H11 119.5(17) n
C12 C11 H11 119.7(17) n
C11 C10 C9 120.0(2) n
C11 C10 H10 120.0(16) n
C9 C10 H10 120.0(16) n
N2 C6 H6B 108.4(16) n
N2 C6 H6A 113.5(17) n
H6B C6 H6A 109(2) n
N2 C6 H6C 105.7(17) n
H6B C6 H6C 111(2) n
H6A C6 H6C 109(2) n
C12 C13 C8 118.2(2) n
C12 C13 H13 120.7(18) n
C8 C13 H13 121.1(18) n
N2 C7 H7B 110.8(15) n
N2 C7 H7C 106.3(18) n
H7B C7 H7C 112(2) n
N2 C7 H7A 112.1(16) n
H7B C7 H7A 106(2) n
H7C C7 H7A 110(2) n

loop_
_geom_bond_atom_site_label_1
_geom_bond_atom_site_label_2
_geom_bond_distance
_geom_bond_publ_flag
S1 O1 1.4243(15) y
S1 O2 1.4255(14) y
S1 N1 1.6775(16) y
S1 C8 1.7524(19) y
S2 O4 1.4318(15) y
S2 O3 1.4335(15) y
S2 N2 1.6309(17) y
S2 C3 1.7409(19) y
N1 C2 1.378(2) y
N1 C5 1.391(2) y
N2 C7 1.470(3) y
N2 C6 1.473(3) y
C8 C9 1.386(3) n
C8 C13 1.389(3) n
C3 C2 1.366(3) y
C3 C4 1.428(3) y
C9 C10 1.386(3) n
C9 H9 0.90(3) n
C5 C4 1.351(3) y
C5 H5 0.96(3) n
C2 H2 0.94(2) n
C4 H4 0.90(2) n
C12 C13 1.386(3) n
C12 C11 1.386(3) n
C12 H12 0.97(3) n
C11 C10 1.380(3) n
C11 H11 0.93(3) n
C10 H10 0.94(3) n
C6 H6B 0.95(3) n
C6 H6A 1.00(3) n
C6 H6C 0.94(3) n
C13 H13 0.89(3) n
C7 H7B 0.97(2) n
C7 H7C 0.96(3) n
C7 H7A 0.99(3) n

loop_
_geom_hbond_atom_site_label_D
_geom_hbond_atom_site_label_H
_geom_hbond_atom_site_label_A
_geom_hbond_site_symmetry_A
_geom_hbond_distance_DH
_geom_hbond_distance_HA
_geom_hbond_distance_DA
_geom_hbond_angle_DHA
_geom_hbond_publ_flag
C4 H4 O1 4_665 0.89(2) 2.57(2) 3.325(3) 143(2) n
C6 H6B O4 . 0.95(3) 2.51(3) 2.913(3) 105.9(19) n
C7 H7B O3 . 0.97(3) 2.46(2) 2.891(3) 106.5(17) n
C9 H9 O1 . 0.89(2) 2.48(2) 2.887(2) 108.6(19) n
C10 H10 O2 1_455 0.94(2) 2.48(3) 3.317(3) 150(2) n
C11 H11 O3 3_665 0.93(3) 2.52(3) 3.404(3) 160(2) n
C13 H13 O3 3_765 0.89(3) 2.46(3) 3.349(3) 176(2) n

loop_
_geom_torsion_atom_site_label_1
_geom_torsion_atom_site_label_2
_geom_torsion_atom_site_label_3
_geom_torsion_atom_site_label_4
_geom_torsion
O1 S1 N1 C2 152.01(16)
O2 S1 N1 C2 22.53(18)
C8 S1 N1 C2 -92.85(17)
O1 S1 N1 C5 -31.49(18)
O2 S1 N1 C5 -160.97(16)
C8 S1 N1 C5 83.65(17)
O4 S2 N2 C7 -177.60(15)
O3 S2 N2 C7 -48.07(17)
C3 S2 N2 C7 67.02(17)
O4 S2 N2 C6 47.99(18)
O3 S2 N2 C6 177.53(16)
C3 S2 N2 C6 -67.38(17)
O1 S1 C8 C9 1.74(19)
O2 S1 C8 C9 137.21(16)
N1 S1 C8 C9 -110.55(16)
O1 S1 C8 C13 -176.78(16)
O2 S1 C8 C13 -41.32(19)
N1 S1 C8 C13 70.93(18)
O4 S2 C3 C2 153.46(17)
O3 S2 C3 C2 23.6(2)
N2 S2 C3 C2 -91.01(18)
O4 S2 C3 C4 -31.5(2)
O3 S2 C3 C4 -161.35(17)
N2 S2 C3 C4 84.05(19)
C13 C8 C9 C10 1.3(3)
S1 C8 C9 C10 -177.20(16)
C2 N1 C5 C4 -1.1(2)
S1 N1 C5 C4 -178.02(15)
C4 C3 C2 N1 -0.6(2)
S2 C3 C2 N1 175.20(14)
C5 N1 C2 C3 1.0(2)
S1 N1 C2 C3 177.97(14)
N1 C5 C4 C3 0.6(2)
C2 C3 C4 C5 0.0(2)
S2 C3 C4 C5 -175.69(15)
C13 C12 C11 C10 1.0(4)
C12 C11 C10 C9 0.7(3)
C8 C9 C10 C11 -1.8(3)
C11 C12 C13 C8 -1.5(3)
C9 C8 C13 C12 0.3(3)
S1 C8 C13 C12 178.80(17)

loop_
_cod_related_entry_id
_cod_related_entry_database
_cod_related_entry_code
1 ChemSpider 21126386
